data_7157956
loop_
_publ_author_name
'Li, Zhen'
'Vijaykumar, Gonela'
'Li, Xiangdong'
'Golz, Christopher'
'Alcarazo, Manuel'

_publ_section_title
;
 5-(Diarylimino)- and 5-(sulfoximido)dibenzothiophenium triflates:
 syntheses and applications as electrophilic aminating reagents.
;
_journal_issue 13
_journal_name_full 'Organic &amp; biomolecular chemistry'
_journal_page_first 2941
_journal_page_last 2948
_journal_paper_doi 10.1039/d1ob00285f
_journal_volume 19
_journal_year 2021
_chemical_formula_moiety 'C20 H14 N2 O S'
_chemical_formula_sum 'C20 H14 N2 O S'
_chemical_formula_weight 330.39
_space_group_crystal_system triclinic
_space_group_IT_number 2
_space_group_name_Hall '-P 1'
_space_group_name_H-M_alt 'P -1'
_atom_sites_solution_hydrogens geom
_atom_sites_solution_primary dual
_audit_creation_date 2019-10-21
_audit_creation_method
;
Olex2 1.2
(compiled 2018.05.29 svn.r3508 for OlexSys, GUI svn.r5506)
;
_audit_update_record
;
2021-02-15 deposited with the CCDC.	2021-03-08 downloaded from the CCDC.
;
_cell_angle_alpha 103.021(4)
_cell_angle_beta 93.915(4)
_cell_angle_gamma 96.530(3)
_cell_formula_units_Z 2
_cell_length_a 8.5809(8)
_cell_length_b 9.1772(7)
_cell_length_c 10.4716(9)
_cell_measurement_reflns_used 9995
_cell_measurement_temperature 150.0
_cell_measurement_theta_max 29.600
_cell_measurement_theta_min 2.400
_cell_volume 794.44(12)
_computing_cell_refinement 'SAINT V8.38A (?, 2016)'
_computing_data_reduction 'SAINT V8.38A (?, 2016)'
_computing_molecular_graphics 'Olex2 (Dolomanov et al., 2009)'
_computing_publication_material 'Olex2 (Dolomanov et al., 2009)'
_computing_structure_refinement 'XL (Sheldrick, 2008)'
_computing_structure_solution 'XT (Sheldrick, 2015)'
_diffrn_ambient_temperature 150.0
_diffrn_measured_fraction_theta_full 0.999
_diffrn_measured_fraction_theta_max 0.995
_diffrn_measurement_device_type 'Bruker D8 Venture'
_diffrn_measurement_method '\f and \w scans'
_diffrn_radiation_type MoK\a
_diffrn_radiation_wavelength 0.71073
_diffrn_reflns_av_R_equivalents 0.0265
_diffrn_reflns_av_unetI/netI 0.0183
_diffrn_reflns_Laue_measured_fraction_full 0.999
_diffrn_reflns_Laue_measured_fraction_max 0.995
_diffrn_reflns_limit_h_max 11
_diffrn_reflns_limit_h_min -11
_diffrn_reflns_limit_k_max 12
_diffrn_reflns_limit_k_min -12
_diffrn_reflns_limit_l_max 14
_diffrn_reflns_limit_l_min -14
_diffrn_reflns_number 26461
_diffrn_reflns_point_group_measured_fraction_full 0.999
_diffrn_reflns_point_group_measured_fraction_max 0.995
_diffrn_reflns_theta_full 25.242
_diffrn_reflns_theta_max 29.634
_diffrn_reflns_theta_min 2.298
_diffrn_standards_number 0
_exptl_absorpt_coefficient_mu 0.212
_exptl_absorpt_correction_T_max 0.7353
_exptl_absorpt_correction_T_min 0.7132
_exptl_absorpt_correction_type multi-scan
_exptl_absorpt_process_details
'SADABS-2016/2 (Bruker,2016/2) was used for absorption correction. wR2(int) was 0.1224 before and 0.0440 after correction. The Ratio of minimum to maximum transmission is 0.9699. The \l/2 correction factor is Not present.'
_exptl_crystal_colour colourless
_exptl_crystal_colour_primary colourless
_exptl_crystal_density_diffrn 1.381
_exptl_crystal_description plate
_exptl_crystal_F_000 344
_exptl_crystal_recrystallization_method 'Re-crystallisation from solvent: DCM and diethylether'
_exptl_crystal_size_max 0.35
_exptl_crystal_size_mid 0.3
_exptl_crystal_size_min 0.05
_refine_diff_density_max 0.326
_refine_diff_density_min -0.330
_refine_diff_density_rms 0.047
_refine_ls_extinction_method none
_refine_ls_goodness_of_fit_ref 1.062
_refine_ls_hydrogen_treatment constr
_refine_ls_matrix_type full
_refine_ls_number_parameters 217
_refine_ls_number_reflns 4469
_refine_ls_number_restraints 0
_refine_ls_restrained_S_all 1.062
_refine_ls_R_factor_all 0.0382
_refine_ls_R_factor_gt 0.0337
_refine_ls_shift/su_max 0.001
_refine_ls_shift/su_mean 0.000
_refine_ls_structure_factor_coef Fsqd
_refine_ls_weighting_details 'w=1/[\s^2^(Fo^2^)+(0.0350P)^2^+0.3461P] where P=(Fo^2^+2Fc^2^)/3'
_refine_ls_weighting_scheme calc
_refine_ls_wR_factor_gt 0.0836
_refine_ls_wR_factor_ref 0.0876
_reflns_Friedel_coverage 0.000
_reflns_number_gt 4039
_reflns_number_total 4469
_reflns_threshold_expression 'I > 2\s(I)'
_cod_data_source_file d1ob00285f2.cif
_cod_data_source_block 0800_cg_0m
_cod_depositor_comments 'Adding full bibliography for 7157951--7157968.cif.'
_cod_database_code 7157956
_shelx_shelxl_version_number 2018/3
_shelx_space_group_comment
;
The symmetry employed for this shelxl refinement is uniquely defined
by the following loop, which should always be used as a source of
symmetry information in preference to the above space-group names.
They are only intended as comments.
;
_shelx_estimated_absorpt_t_max 0.989
_shelx_estimated_absorpt_t_min 0.929
_olex2_refinement_description
;
1. Fixed Uiso
 At 1.2 times of:
  All C(H) groups
2.a Aromatic/amide H refined with riding coordinates:
 C4(H4), C5(H5), C6(H6), C7(H7), C10(H10), C11(H11), C12(H12), C13(H13),
 C14(H14), C16(H16), C17(H17), C18(H18), C19(H19), C20(H20)
;
_olex2_diffrn_ambient_temperature_device 'Oxford Cryosystems Cryostream 800'
_olex2_exptl_crystal_mounting_method 'The crystal was mounted on a MITIGEN holder in NVH oil'
_olex2_submission_special_instructions 'No special instructions were received'

loop_
_space_group_symop_operation_xyz
'x, y, z'
'-x, -y, -z'

loop_
_atom_site_label
_atom_site_type_symbol
_atom_site_fract_x
_atom_site_fract_y
_atom_site_fract_z
_atom_site_U_iso_or_equiv
_atom_site_adp_type
_atom_site_occupancy
_atom_site_site_symmetry_order
_atom_site_calc_flag
_atom_site_refinement_flags_posn
_atom_site_refinement_flags_adp
_atom_site_refinement_flags_occupancy
_atom_site_disorder_assembly
_atom_site_disorder_group
S1 S 0.28555(3) 0.23412(3) 0.63171(3) 0.02345(8) Uani 1 1 d . . . . .
O1 O 0.51864(9) 0.40832(9) 0.80153(7) 0.02197(16) Uani 1 1 d . . . . .
N1 N 0.43445(12) 0.18441(11) 0.84779(10) 0.0256(2) Uani 1 1 d . . . . .
N2 N 0.29104(11) 0.40837(10) 0.60219(9) 0.02149(18) Uani 1 1 d . . . . .
C1 C 0.41770(13) 0.27707(12) 0.77260(11) 0.0215(2) Uani 1 1 d . . . . .
C2 C 0.61308(13) 0.39575(13) 0.91002(10) 0.0221(2) Uani 1 1 d . . . . .
C3 C 0.56304(14) 0.25845(13) 0.93847(11) 0.0240(2) Uani 1 1 d . . . . .
C4 C 0.64060(16) 0.21664(15) 1.04354(12) 0.0305(3) Uani 1 1 d . . . . .
H4 H 0.608306 0.123654 1.065649 0.037 Uiso 1 1 calc R . . . .
C5 C 0.76655(16) 0.31651(16) 1.11408(12) 0.0330(3) Uani 1 1 d . . . . .
H5 H 0.822008 0.291104 1.185942 0.040 Uiso 1 1 calc R . . . .
C6 C 0.81455(15) 0.45415(16) 1.08239(12) 0.0317(3) Uani 1 1 d . . . . .
H6 H 0.901902 0.519354 1.133117 0.038 Uiso 1 1 calc R . . . .
C7 C 0.73770(14) 0.49776(14) 0.97867(12) 0.0272(2) Uani 1 1 d . . . . .
H7 H 0.768788 0.591062 0.956705 0.033 Uiso 1 1 calc R . . . .
C8 C 0.24211(12) 0.41805(12) 0.48544(10) 0.01835(19) Uani 1 1 d . . . . .
C9 C 0.18404(12) 0.28618(11) 0.37343(10) 0.01832(19) Uani 1 1 d . . . . .
C10 C 0.26808(13) 0.25906(13) 0.26241(11) 0.0234(2) Uani 1 1 d . . . . .
H10 H 0.358692 0.326542 0.257211 0.028 Uiso 1 1 calc R . . . .
C11 C 0.21908(16) 0.13363(14) 0.15992(12) 0.0295(3) Uani 1 1 d . . . . .
H11 H 0.277543 0.114193 0.085465 0.035 Uiso 1 1 calc R . . . .
C12 C 0.08514(17) 0.03665(13) 0.16590(12) 0.0307(3) Uani 1 1 d . . . . .
H12 H 0.052395 -0.049636 0.095941 0.037 Uiso 1 1 calc R . . . .
C13 C -0.00104(15) 0.06546(13) 0.27382(12) 0.0290(2) Uani 1 1 d . . . . .
H13 H -0.094546 0.000433 0.276511 0.035 Uiso 1 1 calc R . . . .
C14 C 0.04874(13) 0.18927(13) 0.37836(11) 0.0231(2) Uani 1 1 d . . . . .
H14 H -0.009577 0.207582 0.452977 0.028 Uiso 1 1 calc R . . . .
C15 C 0.24971(12) 0.57185(12) 0.46149(10) 0.01891(19) Uani 1 1 d . . . . .
C16 C 0.16558(13) 0.59647(12) 0.35110(11) 0.0221(2) Uani 1 1 d . . . . .
H16 H 0.100644 0.514705 0.292307 0.027 Uiso 1 1 calc R . . . .
C17 C 0.17619(14) 0.73987(13) 0.32663(11) 0.0253(2) Uani 1 1 d . . . . .
H17 H 0.118646 0.755628 0.251232 0.030 Uiso 1 1 calc R . . . .
C18 C 0.27056(14) 0.85994(13) 0.41200(12) 0.0255(2) Uani 1 1 d . . . . .
H18 H 0.279458 0.957493 0.394339 0.031 Uiso 1 1 calc R . . . .
C19 C 0.35212(14) 0.83682(13) 0.52363(12) 0.0261(2) Uani 1 1 d . . . . .
H19 H 0.415430 0.919266 0.583002 0.031 Uiso 1 1 calc R . . . .
C20 C 0.34161(13) 0.69446(13) 0.54875(11) 0.0231(2) Uani 1 1 d . . . . .
H20 H 0.397054 0.679877 0.625592 0.028 Uiso 1 1 calc R . . . .

loop_
_atom_site_aniso_label
_atom_site_aniso_U_11
_atom_site_aniso_U_22
_atom_site_aniso_U_33
_atom_site_aniso_U_23
_atom_site_aniso_U_13
_atom_site_aniso_U_12
S1 0.02942(15) 0.01944(13) 0.02082(13) 0.00692(10) -0.00403(10) -0.00011(10)
O1 0.0235(4) 0.0235(4) 0.0193(4) 0.0084(3) -0.0019(3) 0.0004(3)
N1 0.0321(5) 0.0238(5) 0.0214(4) 0.0083(4) -0.0015(4) 0.0028(4)
N2 0.0258(5) 0.0194(4) 0.0193(4) 0.0056(3) -0.0003(3) 0.0026(3)
C1 0.0247(5) 0.0209(5) 0.0191(5) 0.0059(4) 0.0010(4) 0.0026(4)
C2 0.0229(5) 0.0275(5) 0.0175(5) 0.0075(4) 0.0014(4) 0.0065(4)
C3 0.0285(5) 0.0256(5) 0.0194(5) 0.0070(4) 0.0021(4) 0.0070(4)
C4 0.0397(7) 0.0317(6) 0.0238(6) 0.0117(5) 0.0009(5) 0.0117(5)
C5 0.0361(7) 0.0435(7) 0.0215(5) 0.0091(5) -0.0031(5) 0.0144(6)
C6 0.0278(6) 0.0412(7) 0.0241(6) 0.0048(5) -0.0038(5) 0.0061(5)
C7 0.0257(5) 0.0325(6) 0.0231(5) 0.0071(5) 0.0004(4) 0.0021(5)
C8 0.0180(4) 0.0190(5) 0.0178(5) 0.0043(4) 0.0010(4) 0.0020(3)
C9 0.0200(5) 0.0176(4) 0.0174(4) 0.0049(4) -0.0010(4) 0.0029(4)
C10 0.0245(5) 0.0253(5) 0.0208(5) 0.0069(4) 0.0018(4) 0.0025(4)
C11 0.0405(7) 0.0283(6) 0.0201(5) 0.0040(4) 0.0033(5) 0.0092(5)
C12 0.0460(7) 0.0203(5) 0.0224(5) 0.0028(4) -0.0092(5) 0.0027(5)
C13 0.0306(6) 0.0227(5) 0.0313(6) 0.0088(5) -0.0073(5) -0.0053(4)
C14 0.0221(5) 0.0234(5) 0.0238(5) 0.0074(4) 0.0003(4) 0.0002(4)
C15 0.0192(5) 0.0189(5) 0.0186(5) 0.0043(4) 0.0016(4) 0.0024(4)
C16 0.0265(5) 0.0198(5) 0.0193(5) 0.0033(4) -0.0011(4) 0.0044(4)
C17 0.0315(6) 0.0236(5) 0.0225(5) 0.0077(4) 0.0012(4) 0.0076(4)
C18 0.0271(5) 0.0203(5) 0.0310(6) 0.0087(4) 0.0054(4) 0.0037(4)
C19 0.0230(5) 0.0209(5) 0.0322(6) 0.0047(4) -0.0005(4) -0.0019(4)
C20 0.0214(5) 0.0231(5) 0.0237(5) 0.0061(4) -0.0029(4) -0.0001(4)

loop_
_atom_type_symbol
_atom_type_description
_atom_type_scat_dispersion_real
_atom_type_scat_dispersion_imag
_atom_type_scat_source
C C 0.0033 0.0016 'International Tables Vol C Tables 4.2.6.8 and 6.1.1.4'
H H 0.0000 0.0000 'International Tables Vol C Tables 4.2.6.8 and 6.1.1.4'
N N 0.0061 0.0033 'International Tables Vol C Tables 4.2.6.8 and 6.1.1.4'
O O 0.0106 0.0060 'International Tables Vol C Tables 4.2.6.8 and 6.1.1.4'
S S 0.1246 0.1234 'International Tables Vol C Tables 4.2.6.8 and 6.1.1.4'

loop_
_geom_angle_atom_site_label_1
_geom_angle_atom_site_label_2
_geom_angle_atom_site_label_3
_geom_angle
_geom_angle_site_symmetry_1
_geom_angle_site_symmetry_3
_geom_angle_publ_flag
N2 S1 C1 99.10(5) . . ?
C1 O1 C2 102.97(8) . . ?
C1 N1 C3 103.24(10) . . ?
C8 N2 S1 117.78(8) . . ?
O1 C1 S1 119.64(8) . . ?
N1 C1 S1 123.08(9) . . ?
N1 C1 O1 117.05(10) . . ?
O1 C2 C3 108.00(10) . . ?
C7 C2 O1 127.42(10) . . ?
C7 C2 C3 124.57(10) . . ?
C2 C3 N1 108.73(10) . . ?
C2 C3 C4 119.68(11) . . ?
C4 C3 N1 131.59(11) . . ?
C3 C4 H4 121.4 . . ?
C5 C4 C3 117.10(12) . . ?
C5 C4 H4 121.4 . . ?
C4 C5 H5 119.1 . . ?
C4 C5 C6 121.79(11) . . ?
C6 C5 H5 119.1 . . ?
C5 C6 H6 119.1 . . ?
C7 C6 C5 121.74(12) . . ?
C7 C6 H6 119.1 . . ?
C2 C7 C6 115.13(12) . . ?
C2 C7 H7 122.4 . . ?
C6 C7 H7 122.4 . . ?
N2 C8 C9 124.70(9) . . ?
N2 C8 C15 116.81(9) . . ?
C15 C8 C9 118.46(9) . . ?
C10 C9 C8 119.39(9) . . ?
C14 C9 C8 121.04(10) . . ?
C14 C9 C10 119.56(10) . . ?
C9 C10 H10 120.0 . . ?
C11 C10 C9 120.01(11) . . ?
C11 C10 H10 120.0 . . ?
C10 C11 H11 119.9 . . ?
C12 C11 C10 120.18(11) . . ?
C12 C11 H11 119.9 . . ?
C11 C12 H12 120.0 . . ?
C13 C12 C11 120.02(11) . . ?
C13 C12 H12 120.0 . . ?
C12 C13 H13 119.9 . . ?
C12 C13 C14 120.29(11) . . ?
C14 C13 H13 119.9 . . ?
C9 C14 C13 119.90(11) . . ?
C9 C14 H14 120.1 . . ?
C13 C14 H14 120.1 . . ?
C16 C15 C8 120.44(9) . . ?
C16 C15 C20 118.93(10) . . ?
C20 C15 C8 120.63(9) . . ?
C15 C16 H16 119.8 . . ?
C17 C16 C15 120.45(10) . . ?
C17 C16 H16 119.8 . . ?
C16 C17 H17 119.9 . . ?
C18 C17 C16 120.17(11) . . ?
C18 C17 H17 119.9 . . ?
C17 C18 H18 120.2 . . ?
C17 C18 C19 119.67(10) . . ?
C19 C18 H18 120.2 . . ?
C18 C19 H19 119.8 . . ?
C20 C19 C18 120.41(11) . . ?
C20 C19 H19 119.8 . . ?
C15 C20 H20 119.8 . . ?
C19 C20 C15 120.33(10) . . ?
C19 C20 H20 119.8 . . ?

loop_
_geom_bond_atom_site_label_1
_geom_bond_atom_site_label_2
_geom_bond_distance
_geom_bond_site_symmetry_2
_geom_bond_publ_flag
S1 N2 1.6920(10) . ?
S1 C1 1.7394(11) . ?
O1 C1 1.3621(13) . ?
O1 C2 1.3840(13) . ?
N1 C1 1.2953(14) . ?
N1 C3 1.4059(15) . ?
N2 C8 1.2908(14) . ?
C2 C3 1.3873(16) . ?
C2 C7 1.3786(16) . ?
C3 C4 1.3961(16) . ?
C4 H4 0.9500 . ?
C4 C5 1.3836(19) . ?
C5 H5 0.9500 . ?
C5 C6 1.402(2) . ?
C6 H6 0.9500 . ?
C6 C7 1.3902(17) . ?
C7 H7 0.9500 . ?
C8 C9 1.4940(14) . ?
C8 C15 1.4833(14) . ?
C9 C10 1.3994(15) . ?
C9 C14 1.3912(15) . ?
C10 H10 0.9500 . ?
C10 C11 1.3875(16) . ?
C11 H11 0.9500 . ?
C11 C12 1.3854(19) . ?
C12 H12 0.9500 . ?
C12 C13 1.3849(19) . ?
C13 H13 0.9500 . ?
C13 C14 1.3918(16) . ?
C14 H14 0.9500 . ?
C15 C16 1.3961(15) . ?
C15 C20 1.3998(15) . ?
C16 H16 0.9500 . ?
C16 C17 1.3906(15) . ?
C17 H17 0.9500 . ?
C17 C18 1.3869(17) . ?
C18 H18 0.9500 . ?
C18 C19 1.3911(17) . ?
C19 H19 0.9500 . ?
C19 C20 1.3840(16) . ?
C20 H20 0.9500 . ?
